data_7120444
loop_
_publ_author_name
'Rovira, Mireia'
'Ja\<s\'ikov\'a, Lucie'
'Andris, Erik'
'Acu\~na-Pares, Ferran'
'Soler, Marta'
'G\"uell, Imma'
'Wang, Ming-Zheng'
'Gomez, Laura'
'Luis, Josep M.'
'Roithova, Jana'
'Ribas, Xavi'

_publ_section_title
;
 CuI/CuIII prototypical organometallic mechanism for the deactivation of
 an active pincer-like CuI catalyst in Ullmann-type couplings
;
_journal_name_full 'Chem. Commun.'
_journal_paper_doi 10.1039/C7CC04491G
_journal_year 2017
_chemical_formula_moiety 'C9 H15 Br Cu N3, 0.33(O H2)'
_chemical_formula_sum 'C9 H15.66 Br Cu N3 O0.33'
_chemical_formula_weight 314.68
_chemical_name_systematic
; 
 ? 
;
_space_group_IT_number 14
_symmetry_cell_setting monoclinic
_symmetry_space_group_name_Hall '-P 2ybc'
_symmetry_space_group_name_H-M 'P 1 21/c 1'
_atom_sites_solution_hydrogens geom
_atom_sites_solution_primary direct
_atom_sites_solution_secondary difmap
_audit_creation_method SHELXL-97
_audit_update_record
;
2015-03-17 deposited with the CCDC.
2017-07-13 downloaded from the CCDC.
;
_cell_angle_alpha 90.00
_cell_angle_beta 113.710(19)
_cell_angle_gamma 90.00
_cell_formula_units_Z 4
_cell_length_a 9.533(12)
_cell_length_b 15.50(2)
_cell_length_c 8.885(11)
_cell_measurement_reflns_used 5681
_cell_measurement_temperature 298(2)
_cell_measurement_theta_max 27.60
_cell_measurement_theta_min 2.33
_cell_volume 1202(3)
_computing_cell_refinement 'Bruker SMART'
_computing_data_collection 'Bruker SMART'
_computing_data_reduction 'Bruker SAINT'
_computing_molecular_graphics 'Bruker SHELXTL'
_computing_publication_material 'Bruker SHELXTL'
_computing_structure_refinement 'Bruker SHELXTL'
_computing_structure_solution 'Bruker SHELXTL'
_diffrn_ambient_temperature 298(2)
_diffrn_measured_fraction_theta_full 0.987
_diffrn_measured_fraction_theta_max 0.987
_diffrn_measurement_device_type 'CCD area detector'
_diffrn_measurement_method 'phi and omega scans'
_diffrn_radiation_monochromator graphite
_diffrn_radiation_source 'fine-focus sealed tube'
_diffrn_radiation_type MoK\a
_diffrn_radiation_wavelength 0.71073
_diffrn_reflns_av_R_equivalents 0.0409
_diffrn_reflns_av_sigmaI/netI 0.0317
_diffrn_reflns_limit_h_max 12
_diffrn_reflns_limit_h_min -12
_diffrn_reflns_limit_k_max 20
_diffrn_reflns_limit_k_min -20
_diffrn_reflns_limit_l_max 11
_diffrn_reflns_limit_l_min -11
_diffrn_reflns_number 13398
_diffrn_reflns_theta_full 28.17
_diffrn_reflns_theta_max 28.17
_diffrn_reflns_theta_min 2.33
_exptl_absorpt_coefficient_mu 5.113
_exptl_absorpt_correction_T_max 1.0
_exptl_absorpt_correction_T_min 0.645998
_exptl_absorpt_correction_type empirical
_exptl_absorpt_process_details 'SADABS v2.10 BRUKER 2001'
_exptl_crystal_colour yellow
_exptl_crystal_density_diffrn 1.739
_exptl_crystal_density_method 'not measured'
_exptl_crystal_description block
_exptl_crystal_F_000 627
_exptl_crystal_size_max 0.30
_exptl_crystal_size_mid 0.30
_exptl_crystal_size_min 0.20
_refine_diff_density_max 0.844
_refine_diff_density_min -0.606
_refine_diff_density_rms
'0.109 &#x00EF;&#x00BB;&#x00BF;#######################################################################'
_refine_ls_extinction_method none
_refine_ls_goodness_of_fit_ref 1.099
_refine_ls_hydrogen_treatment mixed
_refine_ls_matrix_type full
_refine_ls_number_parameters 146
_refine_ls_number_reflns 2909
_refine_ls_number_restraints 0
_refine_ls_restrained_S_all 1.099
_refine_ls_R_factor_all 0.0510
_refine_ls_R_factor_gt 0.0426
_refine_ls_shift/su_max 0.000
_refine_ls_shift/su_mean 0.000
_refine_ls_structure_factor_coef Fsqd
_refine_ls_weighting_details 'calc w=1/[\s^2^(Fo^2^)+(0.0651P)^2^+1.8506P] where P=(Fo^2^+2Fc^2^)/3'
_refine_ls_weighting_scheme calc
_refine_ls_wR_factor_gt 0.1262
_refine_ls_wR_factor_ref 0.1309
_reflns_number_gt 2437
_reflns_number_total 2909
_reflns_threshold_expression >2sigma(I)
_cod_data_source_file c7cc04491g2.cif
_cod_data_source_block mingbr
_cod_depositor_comments
;
The following automatic conversions were performed:

'_symmetry_cell_setting' value 'Monoclinic' changed to 'monoclinic'
according to
/home/data/users/saulius/crontab/automatic-downloads/rss-feeds/RSC/lib/dictionaries/cif_core.dic
dictionary named 'cif_core.dic' version 2.4.2 from 2011-04-26.

Automatic conversion script
Id: cif_fix_values 4973 2017-02-22 13:04:09Z antanas 
;
_cod_original_sg_symbol_H-M 'P2(1)/c  '
_cod_database_code 7120444

loop_
_symmetry_equiv_pos_as_xyz
'x, y, z'
'-x, y+1/2, -z+1/2'
'-x, -y, -z'
'x, -y-1/2, z-1/2'

loop_
_atom_site_label
_atom_site_type_symbol
_atom_site_fract_x
_atom_site_fract_y
_atom_site_fract_z
_atom_site_U_iso_or_equiv
_atom_site_adp_type
_atom_site_occupancy
_atom_site_symmetry_multiplicity
_atom_site_calc_flag
_atom_site_refinement_flags
Br1 Br 0.73842(5) 0.10265(3) 0.74896(5) 0.04558(16) Uani 1 1 d .
Cu1 Cu 0.56026(6) 0.16284(4) 0.47502(7) 0.04337(18) Uani 1 1 d .
N1 N 0.4288(4) 0.2779(2) 0.4935(4) 0.0337(7) Uani 1 1 d .
C1 C 0.2780(4) 0.2667(3) 0.3981(5) 0.0363(8) Uani 1 1 d .
N2 N 0.3378(4) 0.1101(2) 0.4091(5) 0.0406(8) Uani 1 1 d .
H2 H 0.320(6) 0.064(4) 0.345(7) 0.055(15) Uiso 1 1 d .
C2 C 0.1711(5) 0.3330(3) 0.3710(5) 0.0426(10) Uani 1 1 d .
H2A H 0.0659 0.3229 0.3044 0.051 Uiso 1 1 calc R
N3 N 0.6818(4) 0.3138(2) 0.8319(4) 0.0361(7) Uani 1 1 d .
H3 H 0.663(6) 0.257(4) 0.805(7) 0.054(15) Uiso 1 1 d .
C3 C 0.2187(6) 0.4136(3) 0.4414(6) 0.0458(10) Uani 1 1 d .
H3A H 0.1479 0.4596 0.4227 0.055 Uiso 1 1 calc R
C4 C 0.3743(6) 0.4248(3) 0.5405(5) 0.0434(10) Uani 1 1 d .
H4A H 0.4110 0.4791 0.5901 0.052 Uiso 1 1 calc R
C5 C 0.4751(5) 0.3560(3) 0.5662(5) 0.0377(8) Uani 1 1 d .
C6 C 0.2323(5) 0.1792(3) 0.3159(6) 0.0440(10) Uani 1 1 d .
H6A H 0.1274 0.1651 0.3051 0.053 Uiso 1 1 calc R
H6B H 0.2308 0.1822 0.2040 0.053 Uiso 1 1 calc R
C8 C 0.6437(5) 0.3642(3) 0.6782(5) 0.0415(9) Uani 1 1 d .
H8A H 0.7063 0.3431 0.6198 0.050 Uiso 1 1 calc R
H8B H 0.6691 0.4257 0.7059 0.050 Uiso 1 1 calc R
C7 C 0.3087(7) 0.0822(4) 0.5538(7) 0.0576(13) Uani 1 1 d .
H7A H 0.2012 0.0649 0.5179 0.086 Uiso 1 1 calc R
H7B H 0.3304 0.1301 0.6319 0.086 Uiso 1 1 calc R
H7C H 0.3752 0.0333 0.6070 0.086 Uiso 1 1 calc R
C9 C 0.8515(5) 0.3179(4) 0.9320(7) 0.0571(13) Uani 1 1 d .
H9A H 0.8784 0.2804 1.0284 0.086 Uiso 1 1 calc R
H9B H 0.8812 0.3774 0.9681 0.086 Uiso 1 1 calc R
H9C H 0.9058 0.2985 0.8650 0.086 Uiso 1 1 calc R
O1W O 0.9345(12) 0.1619(9) 1.0265(16) 0.070(3) Uani 0.33 1 d P

loop_
_atom_site_aniso_label
_atom_site_aniso_U_11
_atom_site_aniso_U_22
_atom_site_aniso_U_33
_atom_site_aniso_U_23
_atom_site_aniso_U_13
_atom_site_aniso_U_12
Br1 0.0525(3) 0.0374(3) 0.0417(3) 0.00382(16) 0.0136(2) -0.00158(17)
Cu1 0.0344(3) 0.0535(4) 0.0452(3) 0.0018(2) 0.0190(2) -0.0002(2)
N1 0.0335(16) 0.0370(18) 0.0324(16) -0.0019(13) 0.0153(13) 0.0007(13)
C1 0.0360(19) 0.046(2) 0.0284(17) 0.0000(15) 0.0148(15) 0.0004(16)
N2 0.0427(19) 0.0374(19) 0.048(2) -0.0109(15) 0.0249(17) -0.0068(15)
C2 0.036(2) 0.055(3) 0.036(2) 0.0058(18) 0.0137(17) 0.0076(18)
N3 0.0303(16) 0.0407(19) 0.0388(18) -0.0058(14) 0.0153(14) -0.0021(14)
C3 0.050(2) 0.046(2) 0.046(2) 0.0105(19) 0.025(2) 0.013(2)
C4 0.060(3) 0.031(2) 0.047(2) 0.0021(17) 0.029(2) -0.0017(18)
C5 0.046(2) 0.041(2) 0.0313(18) 0.0002(15) 0.0216(17) -0.0025(17)
C6 0.033(2) 0.054(3) 0.043(2) -0.0108(19) 0.0144(17) -0.0058(18)
C8 0.043(2) 0.045(2) 0.043(2) -0.0071(18) 0.0232(18) -0.0131(18)
C7 0.067(3) 0.057(3) 0.063(3) 0.000(2) 0.041(3) -0.009(2)
C9 0.029(2) 0.081(4) 0.059(3) -0.016(3) 0.015(2) -0.003(2)
O1W 0.039(6) 0.096(10) 0.077(8) 0.007(7) 0.025(6) 0.007(5)

loop_
_atom_type_symbol
_atom_type_description
_atom_type_scat_dispersion_real
_atom_type_scat_dispersion_imag
_atom_type_scat_source
C C 0.0033 0.0016 'International Tables Vol C Tables 4.2.6.8 and 6.1.1.4'
H H 0.0000 0.0000 'International Tables Vol C Tables 4.2.6.8 and 6.1.1.4'
N N 0.0061 0.0033 'International Tables Vol C Tables 4.2.6.8 and 6.1.1.4'
Cu Cu 0.3201 1.2651 'International Tables Vol C Tables 4.2.6.8 and 6.1.1.4'
Br Br -0.2901 2.4595 'International Tables Vol C Tables 4.2.6.8 and 6.1.1.4'
O O 0.0106 0.0060 'International Tables Vol C Tables 4.2.6.8 and 6.1.1.4'

loop_
_geom_angle_atom_site_label_1
_geom_angle_atom_site_label_2
_geom_angle_atom_site_label_3
_geom_angle
_geom_angle_site_symmetry_1
_geom_angle_site_symmetry_3
N3 Cu1 N2 129.94(15) 4_565 .
N3 Cu1 N1 112.15(15) 4_565 .
N2 Cu1 N1 78.40(15) . .
N3 Cu1 Br1 109.39(14) 4_565 .
N2 Cu1 Br1 109.53(12) . .
N1 Cu1 Br1 113.98(10) . .
C1 N1 C5 118.1(3) . .
C1 N1 Cu1 109.8(3) . .
C5 N1 Cu1 131.6(3) . .
N1 C1 C2 122.0(4) . .
N1 C1 C6 116.3(4) . .
C2 C1 C6 121.7(4) . .
C6 N2 C7 112.0(4) . .
C6 N2 Cu1 104.8(3) . .
C7 N2 Cu1 112.8(3) . .
C6 N2 H2 109(4) . .
C7 N2 H2 105(4) . .
Cu1 N2 H2 114(3) . .
C3 C2 C1 120.0(4) . .
C3 C2 H2A 120.0 . .
C1 C2 H2A 120.0 . .
C8 N3 C9 109.3(4) . .
C8 N3 Cu1 118.9(3) . 4_566
C9 N3 Cu1 111.4(3) . 4_566
C8 N3 H3 108(3) . .
C9 N3 H3 104(3) . .
Cu1 N3 H3 104(3) 4_566 .
C2 C3 C4 117.8(4) . .
C2 C3 H3A 121.1 . .
C4 C3 H3A 121.1 . .
C5 C4 C3 119.8(4) . .
C5 C4 H4A 120.1 . .
C3 C4 H4A 120.1 . .
N1 C5 C4 122.2(4) . .
N1 C5 C8 116.2(4) . .
C4 C5 C8 121.6(4) . .
N2 C6 C1 112.3(3) . .
N2 C6 H6A 109.1 . .
C1 C6 H6A 109.1 . .
N2 C6 H6B 109.1 . .
C1 C6 H6B 109.1 . .
H6A C6 H6B 107.9 . .
N3 C8 C5 111.2(3) . .
N3 C8 H8A 109.4 . .
C5 C8 H8A 109.4 . .
N3 C8 H8B 109.4 . .
C5 C8 H8B 109.4 . .
H8A C8 H8B 108.0 . .
N2 C7 H7A 109.5 . .
N2 C7 H7B 109.5 . .
H7A C7 H7B 109.5 . .
N2 C7 H7C 109.5 . .
H7A C7 H7C 109.5 . .
H7B C7 H7C 109.5 . .
N3 C9 H9A 109.5 . .
N3 C9 H9B 109.5 . .
H9A C9 H9B 109.5 . .
N3 C9 H9C 109.5 . .
H9A C9 H9C 109.5 . .
H9B C9 H9C 109.5 . .

loop_
_geom_bond_atom_site_label_1
_geom_bond_atom_site_label_2
_geom_bond_distance
_geom_bond_site_symmetry_2
Br1 Cu1 2.521(2) .
Cu1 N3 2.068(4) 4_565
Cu1 N2 2.124(4) .
Cu1 N1 2.223(4) .
N1 C1 1.355(5) .
N1 C5 1.360(5) .
C1 C2 1.398(6) .
C1 C6 1.518(6) .
N2 C6 1.475(6) .
N2 C7 1.484(6) .
N2 H2 0.89(6) .
C2 C3 1.389(7) .
C2 H2A 0.9500 .
N3 C8 1.485(6) .
N3 C9 1.502(6) .
N3 Cu1 2.068(4) 4_566
N3 H3 0.91(6) .
C3 C4 1.398(7) .
C3 H3A 0.9500 .
C4 C5 1.391(6) .
C4 H4A 0.9500 .
C5 C8 1.518(6) .
C6 H6A 0.9900 .
C6 H6B 0.9900 .
C8 H8A 0.9900 .
C8 H8B 0.9900 .
C7 H7A 0.9800 .
C7 H7B 0.9800 .
C7 H7C 0.9800 .
C9 H9A 0.9800 .
C9 H9B 0.9800 .
C9 H9C 0.9800 .

loop_
_geom_torsion_atom_site_label_1
_geom_torsion_atom_site_label_2
_geom_torsion_atom_site_label_3
_geom_torsion_atom_site_label_4
_geom_torsion
_geom_torsion_site_symmetry_1
N3 Cu1 N1 C1 105.0(3) 4_565
N2 Cu1 N1 C1 -23.6(3) .
Br1 Cu1 N1 C1 -130.0(2) .
N3 Cu1 N1 C5 -67.1(4) 4_565
N2 Cu1 N1 C5 164.3(4) .
Br1 Cu1 N1 C5 57.9(3) .
C5 N1 C1 C2 1.1(5) .
Cu1 N1 C1 C2 -172.2(3) .
C5 N1 C1 C6 178.4(3) .
Cu1 N1 C1 C6 5.1(4) .
N3 Cu1 N2 C6 -73.4(3) 4_565
N1 Cu1 N2 C6 35.9(3) .
Br1 Cu1 N2 C6 147.4(2) .
N3 Cu1 N2 C7 164.5(3) 4_565
N1 Cu1 N2 C7 -86.2(3) .
Br1 Cu1 N2 C7 25.4(3) .
N1 C1 C2 C3 0.7(6) .
C6 C1 C2 C3 -176.5(4) .
C1 C2 C3 C4 -1.0(6) .
C2 C3 C4 C5 -0.3(6) .
C1 N1 C5 C4 -2.5(5) .
Cu1 N1 C5 C4 169.1(3) .
C1 N1 C5 C8 177.2(3) .
Cu1 N1 C5 C8 -11.2(5) .
C3 C4 C5 N1 2.2(6) .
C3 C4 C5 C8 -177.6(4) .
C7 N2 C6 C1 77.8(5) .
Cu1 N2 C6 C1 -44.8(4) .
N1 C1 C6 N2 27.1(5) .
C2 C1 C6 N2 -155.6(4) .
C9 N3 C8 C5 175.4(4) .
Cu1 N3 C8 C5 -55.3(4) 4_566
N1 C5 C8 N3 -70.6(4) .
C4 C5 C8 N3 109.2(4) .
